data_2219092
loop_
_publ_author_name
'Jenkinson, Sarah F.'
'Booth, K. Victoria'
'Yoshihara, Akihide'
'Morimoto, Kenji'
'Fleet, George W. J.'
'Izumori, Ken'
'Watkin, David J.'

_publ_section_title
;
 1-Deoxy-<small>D</small>-galactitol (<small>L</small>-fucitol)
;
_journal_coeditor_code LH2653
_journal_issue 8
_journal_name_full 'Acta Crystallographica Section E'
_journal_page_first o1429
_journal_paper_doi 10.1107/S1600536808020345
_journal_volume 64
_journal_year 2008
_chemical_formula_iupac 'C6 H14 O5'
_chemical_formula_moiety 'C6 H14 O5'
_chemical_formula_sum 'C6 H14 O5'
_chemical_formula_weight 166.17
_chemical_name_common
;
L-fucitol
;
_chemical_name_systematic
;
1-Deoxy-D-galactitol
;
_space_group_IT_number 4
_symmetry_cell_setting monoclinic
_symmetry_space_group_name_Hall 'P 2yb'
_symmetry_space_group_name_H-M 'P 1 21 1'
_atom_sites_solution_hydrogens geom
_atom_sites_solution_primary direct
_cell_angle_alpha 90
_cell_angle_beta 92.856(2)
_cell_angle_gamma 90
_cell_formula_units_Z 2
_cell_length_a 4.8486(3)
_cell_length_b 4.8827(3)
_cell_length_c 16.8354(13)
_cell_measurement_reflns_used 844
_cell_measurement_temperature 150
_cell_measurement_theta_max 27
_cell_measurement_theta_min 5
_cell_volume 398.07(5)
_computing_cell_refinement 'DENZO/SCALEPACK (Otwinowski & Minor, 1997)'
_computing_data_collection 'COLLECT (Nonius, 2001)'
_computing_data_reduction 'DENZO/SCALEPACK (Otwinowski & Minor, 1997)'
_computing_molecular_graphics 'CAMERON (Watkin <i>et al.</i>,  1996)'
_computing_publication_material 'CRYSTALS (Betteridge <i>et al.</i>,  2003)'
_computing_structure_refinement 'CRYSTALS (Betteridge <i>et al.</i>,  2003)'
_computing_structure_solution 'SIR92 (Altomare <i>et al.</i>,  1994)'
_diffrn_ambient_temperature 150
_diffrn_measured_fraction_theta_full 0.986
_diffrn_measured_fraction_theta_max 0.986
_diffrn_measurement_device Area
_diffrn_measurement_device_type 'Nonius KappaCCD'
_diffrn_measurement_method \w
_diffrn_radiation_monochromator graphite
_diffrn_radiation_type 'Mo K\a'
_diffrn_radiation_wavelength 0.71073
_diffrn_reflns_av_R_equivalents 0.038
_diffrn_reflns_limit_h_max 6
_diffrn_reflns_limit_h_min -6
_diffrn_reflns_limit_k_max 6
_diffrn_reflns_limit_k_min -5
_diffrn_reflns_limit_l_max 21
_diffrn_reflns_limit_l_min -21
_diffrn_reflns_number 2786
_diffrn_reflns_theta_full 26.595
_diffrn_reflns_theta_max 27.417
_diffrn_reflns_theta_min 5.426
_diffrn_standards_number 0
_exptl_absorpt_coefficient_mu 0.121
_exptl_absorpt_correction_T_max 0.99
_exptl_absorpt_correction_T_min 0.81
_exptl_absorpt_correction_type multi-scan
_exptl_absorpt_process_details '(DENZO/SCALEPACK; Otwinowski & Minor, 1997)'
_exptl_crystal_colour colourless
_exptl_crystal_density_diffrn 1.386
_exptl_crystal_density_method 'not measured'
_exptl_crystal_description block
_exptl_crystal_F_000 180
_exptl_crystal_size_max 0.15
_exptl_crystal_size_mid 0.15
_exptl_crystal_size_min 0.05
_refine_diff_density_max 0.34
_refine_diff_density_min -0.31
_refine_ls_extinction_method none
_refine_ls_goodness_of_fit_ref 0.8834
_refine_ls_hydrogen_treatment constr
_refine_ls_matrix_type full
_refine_ls_number_parameters 100
_refine_ls_number_reflns 998
_refine_ls_number_restraints 1
_refine_ls_R_factor_all 0.0531
_refine_ls_R_factor_gt 0.0398
_refine_ls_shift/su_max 0.000240
_refine_ls_structure_factor_coef Fsqd
_refine_ls_weighting_details
;
 Method, part 1, Chebychev polynomial, (Watkin, 1994; Prince, 1982)
 [weight] = 1.0/[A~0~*T~0~(x)+A~1~*T~1~(x) ... +A~n-1~]*T~n-1~(x)]
 where A~i~ are the Chebychev coefficients listed below and x= Fcalc/Fmax
 Method = Robust Weighting (Prince, 1982)
 W = [weight] * [1-(deltaF/6*sigmaF)^2^]^2^
 A~i~ are:
 17.0 25.0 12.0 3.16
;
_refine_ls_weighting_scheme calc
_refine_ls_wR_factor_all 0.1109
_refine_ls_wR_factor_gt 0.0914
_refine_ls_wR_factor_ref 0.1109
_reflns_number_gt 804
_reflns_number_total 998
_reflns_threshold_expression I>2\s(I)
_cod_data_source_file lh2653.cif
_cod_data_source_block I
_cod_original_sg_symbol_H-M 'P 21'
_cod_database_code 2219092
_cod_database_fobs_code 2219092

loop_
_symmetry_equiv_pos_as_xyz
x,y,z
-x,y+1/2,-z

loop_
_atom_site_type_symbol
_atom_site_label
_atom_site_fract_x
_atom_site_fract_y
_atom_site_fract_z
_atom_site_U_iso_or_equiv
_atom_site_adp_type
_atom_site_occupancy
O O1 0.4779(4) 0.0226(5) 0.76245(11) 0.0217 Uani 1.0000
C C2 0.6328(6) 0.2631(7) 0.78168(17) 0.0186 Uani 1.0000
C C3 0.7866(6) 0.3389(7) 0.70769(17) 0.0189 Uani 1.0000
O O4 0.9430(4) 0.5805(5) 0.72728(12) 0.0227 Uani 1.0000
C C5 0.5946(6) 0.3936(7) 0.63490(17) 0.0207 Uani 1.0000
O O6 0.4117(4) 0.6179(5) 0.64879(12) 0.0238 Uani 1.0000
C C7 0.7550(7) 0.4471(9) 0.56067(18) 0.0330 Uani 1.0000
C C8 0.8283(6) 0.2108(7) 0.85426(17) 0.0190 Uani 1.0000
O O9 1.0094(4) -0.0141(5) 0.84026(12) 0.0222 Uani 1.0000
C C10 0.6698(6) 0.1572(7) 0.92859(17) 0.0236 Uani 1.0000
O O11 0.8526(4) 0.1176(5) 0.99759(12) 0.0260 Uani 1.0000
H H21 0.5071 0.4100 0.7945 0.0249 Uiso 1.0000
H H31 0.9082 0.1875 0.6971 0.0263 Uiso 1.0000
H H51 0.4763 0.2307 0.6253 0.0282 Uiso 1.0000
H H71 0.6272 0.4510 0.5138 0.0515 Uiso 1.0000
H H72 0.8900 0.3047 0.5550 0.0518 Uiso 1.0000
H H73 0.8493 0.6223 0.5674 0.0506 Uiso 1.0000
H H81 0.9485 0.3709 0.8670 0.0243 Uiso 1.0000
H H101 0.5642 -0.0123 0.9193 0.0325 Uiso 1.0000
H H102 0.5415 0.3107 0.9363 0.0333 Uiso 1.0000
H H1 1.0737 0.5438 0.6989 0.0372 Uiso 1.0000
H H3 0.9415 -0.1296 0.8087 0.0364 Uiso 1.0000
H H4 0.5121 0.7060 0.6789 0.0402 Uiso 1.0000
H H9 0.3277 0.0397 0.7859 0.0353 Uiso 1.0000
H H10 0.9076 0.2813 0.9992 0.0410 Uiso 1.0000

loop_
_atom_site_aniso_label
_atom_site_aniso_U_11
_atom_site_aniso_U_22
_atom_site_aniso_U_33
_atom_site_aniso_U_12
_atom_site_aniso_U_13
_atom_site_aniso_U_23
O1 0.0179(9) 0.0228(13) 0.0249(10) -0.0051(9) 0.0048(8) -0.0061(10)
C2 0.0180(13) 0.0189(15) 0.0189(13) -0.0011(11) 0.0010(10) 0.0011(12)
C3 0.0196(13) 0.0173(15) 0.0202(13) -0.0016(12) 0.0031(11) -0.0029(12)
O4 0.0212(10) 0.0235(13) 0.0237(9) -0.0059(10) 0.0057(8) -0.0040(10)
C5 0.0210(14) 0.0218(17) 0.0196(13) 0.0007(13) 0.0029(11) -0.0017(12)
O6 0.0188(9) 0.0271(13) 0.0254(10) 0.0014(10) 0.0003(8) -0.0008(11)
C7 0.0320(17) 0.048(2) 0.0192(14) 0.0027(17) 0.0047(12) 0.0033(16)
C8 0.0166(13) 0.0198(15) 0.0204(13) 0.0021(12) 0.0006(10) -0.0004(12)
O9 0.0206(10) 0.0227(12) 0.0233(10) 0.0015(10) 0.0011(8) -0.0047(10)
C10 0.0223(14) 0.031(2) 0.0179(13) 0.0020(13) 0.0023(11) -0.0001(13)
O11 0.0323(11) 0.0248(11) 0.0206(9) -0.0028(11) -0.0024(8) 0.0022(10)

loop_
_atom_type_symbol
_atom_type_scat_dispersion_real
_atom_type_scat_dispersion_imag
_atom_type_scat_source
C 0.0033 0.0016 'International Tables Vol C 4.2.6.8 and 6.1.1.4'
H 0.0000 0.0000 'International Tables Vol C 4.2.6.8 and 6.1.1.4'
O 0.0106 0.0060 'International Tables Vol C 4.2.6.8 and 6.1.1.4'

loop_
_geom_angle_atom_site_label_1
_geom_angle_atom_site_label_2
_geom_angle_atom_site_label_3
_geom_angle
_geom_angle_publ_flag
C2 O1 H9 105.6 no
O1 C2 C3 106.7(2) no
O1 C2 C8 110.0(3) no
C3 C2 C8 112.6(2) no
O1 C2 H21 109.2 no
C3 C2 H21 109.8 no
C8 C2 H21 108.5 no
C2 C3 O4 106.6(2) no
C2 C3 C5 113.2(2) no
O4 C3 C5 109.6(3) no
C2 C3 H31 106.9 no
O4 C3 H31 110.6 no
C5 C3 H31 109.8 no
C3 O4 H1 95.8 no
C3 C5 O6 111.1(2) no
C3 C5 C7 111.9(2) no
O6 C5 C7 110.3(3) no
C3 C5 H51 108.5 no
O6 C5 H51 106.4 no
C7 C5 H51 108.6 no
C5 O6 H4 98.7 no
C5 C7 H71 109.6 no
C5 C7 H72 109.6 no
H71 C7 H72 109.9 no
C5 C7 H73 108.1 no
H71 C7 H73 110.5 no
H72 C7 H73 109.1 no
C2 C8 O9 110.9(2) no
C2 C8 C10 111.5(2) no
O9 C8 C10 110.0(3) no
C2 C8 H81 112.0 no
O9 C8 H81 106.3 no
C10 C8 H81 105.8 no
C8 O9 H3 113.5 no
C8 C10 O11 111.8(2) no
C8 C10 H101 107.1 no
O11 C10 H101 108.1 no
C8 C10 H102 108.9 no
O11 C10 H102 111.3 no
H101 C10 H102 109.5 no
C10 O11 H10 94.6 no

loop_
_geom_bond_atom_site_label_1
_geom_bond_atom_site_label_2
_geom_bond_distance
_geom_bond_publ_flag
O1 C2 1.423(4) no
O1 H9 0.849 no
C2 C3 1.529(4) no
C2 C8 1.530(4) no
C2 H21 0.972 no
C3 O4 1.432(4) no
C3 C5 1.525(4) no
C3 H31 0.968 no
O4 H1 0.832 no
C5 O6 1.436(4) no
C5 C7 1.527(4) no
C5 H51 0.989 no
O6 H4 0.809 no
C7 H71 0.979 no
C7 H72 0.963 no
C7 H73 0.974 no
C8 O9 1.433(4) no
C8 C10 1.523(4) no
C8 H81 0.992 no
O9 H3 0.832 no
C10 O11 1.439(4) no
C10 H101 0.982 no
C10 H102 0.987 no
O11 H10 0.843 no

loop_
_geom_hbond_atom_site_label_D
_geom_hbond_atom_site_label_H
_geom_hbond_atom_site_label_A
_geom_hbond_site_symmetry_A
_geom_hbond_distance_DH
_geom_hbond_distance_HA
_geom_hbond_distance_DA
_geom_hbond_angle_DHA
_geom_hbond_publ_flag
O4 H1 O6 1_655 0.83 1.91 2.691(4) 155 yes
O9 H3 O4 1_545 0.83 1.97 2.753(4) 156 yes
O6 H4 O1 1_565 0.81 2.10 2.758(4) 138 yes
O6 H4 O4 . 0.81 2.29 2.842(4) 126 no
O1 H9 O9 1_455 0.85 1.85 2.684(4) 166 yes
O11 H10 O11 2_757 0.84 2.01 2.828(4) 163 yes

loop_
_cod_related_entry_id
_cod_related_entry_database
_cod_related_entry_code
1 ChemSpider 393279
